data_4083162
loop_
_publ_author_name
'Hupf, Emanuel'
'Lork, Enno'
'Mebs, Stefan'
'Beckmann, Jens'

_publ_section_title
;
 Intramolecularly Coordinated
 (6-(Diphenylphosphino)acenaphth-5-yl)stannanes. Repulsion vs Attraction
 of P- and Sn-Containing Substituents in theperiPositions
;
_journal_issue 10
_journal_name_full Organometallics
_journal_page_first 2409
_journal_paper_doi 10.1021/om500133a
_journal_volume 33
_journal_year 2014
_chemical_absolute_configuration ad
_chemical_formula_moiety 'C37 H28 F3 O3 P S Sn, 0.75(C H2 Cl2)'
_chemical_formula_sum 'C37.75 H29.5 Cl1.5 F3 O3 P S Sn'
_chemical_formula_weight 823.01
_chemical_name_systematic
;
 ? 
;
_space_group_crystal_system orthorhombic
_space_group_IT_number 19
_space_group_name_Hall 'P 2ac 2ab'
_space_group_name_H-M_alt 'P 21 21 21'
_symmetry_space_group_name_Hall 'P 2ac 2ab'
_symmetry_space_group_name_H-M 'P 21 21 21'
_atom_sites_solution_hydrogens geom
_atom_sites_solution_primary direct
_atom_sites_solution_secondary difmap
_audit_creation_date 2013-08-29
_audit_creation_method
;
  Olex2 1.2
  (compiled Apr 23 2013 17:54:37, GUI svn.r4466)
;
_cell_angle_alpha 90.00
_cell_angle_beta 90.00
_cell_angle_gamma 90.00
_cell_formula_units_Z 4
_cell_length_a 9.750(2)
_cell_length_b 13.894(3)
_cell_length_c 26.770(5)
_cell_measurement_temperature 173
_cell_volume 3626.4(13)
_computing_molecular_graphics
;
O. V. Dolomanov, L. J. Bourhis, R. J. Gildea, J. A. K. Howard and H. Puschmann,
OLEX2: a complete structure solution, refinement and analysis program.
J. Appl. Cryst. (2009). 42, 339-341.
;
_computing_publication_material
;
O. V. Dolomanov, L. J. Bourhis, R. J. Gildea, J. A. K. Howard and H. Puschmann,
OLEX2: a complete structure solution, refinement and analysis program.
J. Appl. Cryst. (2009). 42, 339-341.
;
_computing_structure_refinement
;
XL, G.M. Sheldrick, Acta Cryst.
(2008). A64, 112-122
;
_computing_structure_solution
;
XS, G.M. Sheldrick, Acta Cryst.
(2008). A64, 112-122
;
_diffrn_ambient_temperature 173
_diffrn_detector_type imaging-plate
_diffrn_measured_fraction_theta_full 0.986
_diffrn_measured_fraction_theta_max 0.986
_diffrn_measurement_device 'Stoe IPDS'
_diffrn_measurement_device_type 'imaging-plate system'
_diffrn_measurement_method '\w scans'
_diffrn_radiation_monochromator graphite
_diffrn_radiation_type MoK\a
_diffrn_radiation_wavelength 0.71073
_diffrn_reflns_av_R_equivalents 0.0409
_diffrn_reflns_av_unetI/netI 0.0349
_diffrn_reflns_limit_h_max 11
_diffrn_reflns_limit_h_min -11
_diffrn_reflns_limit_k_max 16
_diffrn_reflns_limit_k_min -16
_diffrn_reflns_limit_l_max 32
_diffrn_reflns_limit_l_min -32
_diffrn_reflns_number 24736
_diffrn_reflns_theta_full 25.97
_diffrn_reflns_theta_max 25.97
_diffrn_reflns_theta_min 2.11
_diffrn_source 'fine-focus sealed tube'
_exptl_absorpt_coefficient_mu 0.968
_exptl_absorpt_correction_T_max 0.809
_exptl_absorpt_correction_T_min 0.429
_exptl_absorpt_correction_type refdelf
_exptl_absorpt_process_details 'Walker & Stuart, Acta Cryst A, 1983'
_exptl_crystal_colour colourless
_exptl_crystal_colour_primary colourless
_exptl_crystal_density_diffrn 1.507
_exptl_crystal_density_method 'not measured'
_exptl_crystal_F_000 1654
_exptl_crystal_size_max 0.5
_exptl_crystal_size_mid 0.3
_exptl_crystal_size_min 0.1
_refine_diff_density_max 0.445
_refine_diff_density_min -0.292
_refine_diff_density_rms 0.067
_refine_ls_abs_structure_details 'Flack H D (1983), Acta Cryst. A39, 876-881'
_refine_ls_abs_structure_Flack -0.021(15)
_refine_ls_extinction_method none
_refine_ls_goodness_of_fit_ref 1.038
_refine_ls_hydrogen_treatment constr
_refine_ls_matrix_type full
_refine_ls_number_parameters 442
_refine_ls_number_reflns 6934
_refine_ls_number_restraints 0
_refine_ls_restrained_S_all 1.038
_refine_ls_R_factor_all 0.0333
_refine_ls_R_factor_gt 0.0268
_refine_ls_shift/su_max 0.002
_refine_ls_shift/su_mean 0.000
_refine_ls_structure_factor_coef Fsqd
_refine_ls_weighting_details 'calc w=1/[\s^2^(Fo^2^)+(0.0377P)^2^+0.0000P] where P=(Fo^2^+2Fc^2^)/3'
_refine_ls_weighting_scheme calc
_refine_ls_wR_factor_gt 0.0614
_refine_ls_wR_factor_ref 0.0640
_reflns_number_gt 6257
_reflns_number_total 6934
_reflns_threshold_expression >2sigma(I)
_cod_data_source_file om500133a_si_002.cif
_cod_data_source_block 7
_cod_depositor_comments 'Adding full bibliography for 4083156--4083163.cif.'
_cod_original_cell_volume 3626.7(13)
_cod_original_formula_sum 'C37.75 H29.50 Cl1.50 F3 O3 P S Sn'
_cod_database_code 4083162
_olex2_refinement_description
;
1. Fixed Uiso
 At 1.2 times of:
  All C(H) groups, All C(H,H) groups
2. Others
 Fixed Sof: Cl1(0.75) Cl2(0.75) C4(0.75) H4A(0.75) H4B(0.75)
3.a Secondary CH2 refined with riding coordinates:
 C1(H1A,H1B), C2(H2A,H2B), C4(H4A,H4B)
3.b Aromatic/amide H refined with riding coordinates:
 C11(H11), C12(H12), C16(H16), C17(H17), C21(H21), C22(H22), C23(H23),
 C24(H24), C25(H25), C31(H31), C32(H32), C33(H33), C34(H34), C35(H35), C41(H41),
  C42(H42), C43(H43), C44(H44), C45(H45), C51(H51), C52(H52), C53(H53),
 C54(H54), C55(H55)
;

loop_
_space_group_symop_id
_space_group_symop_operation_xyz
1 'x, y, z'
2 '-x+1/2, -y, z+1/2'
3 'x+1/2, -y+1/2, -z'
4 '-x, y+1/2, -z+1/2'

loop_
_atom_site_label
_atom_site_type_symbol
_atom_site_fract_x
_atom_site_fract_y
_atom_site_fract_z
_atom_site_U_iso_or_equiv
_atom_site_adp_type
_atom_site_occupancy
_atom_site_symmetry_multiplicity
_atom_site_calc_flag
_atom_site_refinement_flags
Sn1 Sn 0.58442(2) 0.677287(14) 0.643280(7) 0.02904(6) Uani 1 1 d .
S1 S 0.69727(9) 0.92644(6) 0.60083(3) 0.03583(19) Uani 1 1 d .
P1 P 0.50197(8) 0.51189(6) 0.68716(3) 0.02724(17) Uani 1 1 d .
F1 F 0.7078(4) 0.8628(4) 0.51006(11) 0.145(2) Uani 1 1 d .
F2 F 0.9007(3) 0.8633(2) 0.54543(10) 0.0793(9) Uani 1 1 d .
F3 F 0.8107(4) 0.9980(3) 0.52223(16) 0.142(2) Uani 1 1 d .
O1 O 0.6769(3) 0.8281(2) 0.61654(10) 0.0566(7) Uani 1 1 d .
O2 O 0.5760(3) 0.9780(2) 0.58838(10) 0.0631(8) Uani 1 1 d .
O3 O 0.7946(4) 0.9758(2) 0.63097(13) 0.0780(10) Uani 1 1 d .
C1 C 0.9160(4) 0.6820(3) 0.85214(12) 0.0454(7) Uani 1 1 d .
H1A H 0.9015 0.7370 0.8738 0.055 Uiso 1 1 calc R
H1B H 1.0138 0.6713 0.8487 0.055 Uiso 1 1 calc R
C2 C 0.8443(4) 0.5911(3) 0.87361(13) 0.0461(9) Uani 1 1 d .
H2A H 0.9110 0.5415 0.8814 0.055 Uiso 1 1 calc R
H2B H 0.7936 0.6067 0.9037 0.055 Uiso 1 1 calc R
C3 C 0.7839(5) 0.9120(4) 0.54152(16) 0.0667(15) Uani 1 1 d .
C10 C 0.6974(3) 0.6891(2) 0.71174(11) 0.0284(6) Uani 1 1 d .
C11 C 0.7877(3) 0.7633(2) 0.72153(12) 0.0337(7) Uani 1 1 d .
H11 H 0.7980 0.8117 0.6978 0.040 Uiso 1 1 calc R
C12 C 0.8655(4) 0.7687(2) 0.76636(13) 0.0367(8) Uani 1 1 d .
H12 H 0.9260 0.8195 0.7716 0.044 Uiso 1 1 calc R
C13 C 0.8503(3) 0.6986(2) 0.80160(12) 0.0341(8) Uani 1 1 d .
C14 C 0.7568(3) 0.6234(2) 0.79255(12) 0.0305(7) Uani 1 1 d .
C15 C 0.7482(4) 0.5579(2) 0.83271(12) 0.0338(7) Uani 1 1 d .
C16 C 0.6592(4) 0.4812(2) 0.82973(12) 0.0359(7) Uani 1 1 d .
H16 H 0.6497 0.4386 0.8563 0.043 Uiso 1 1 calc R
C17 C 0.5831(4) 0.4688(2) 0.78564(11) 0.0325(6) Uani 1 1 d .
H17 H 0.5257 0.4156 0.7830 0.039 Uiso 1 1 calc R
C18 C 0.5899(4) 0.5331(2) 0.74556(11) 0.0293(6) Uani 1 1 d .
C19 C 0.6781(3) 0.6155(2) 0.74809(11) 0.0269(6) Uani 1 1 d .
C20 C 0.3179(3) 0.5043(2) 0.69744(12) 0.0299(7) Uani 1 1 d .
C21 C 0.2577(4) 0.5207(2) 0.74373(13) 0.0343(7) Uani 1 1 d .
H21 H 0.3124 0.5275 0.7720 0.041 Uiso 1 1 calc R
C22 C 0.1155(4) 0.5269(3) 0.74791(14) 0.0429(9) Uani 1 1 d .
H22 H 0.0753 0.5364 0.7790 0.051 Uiso 1 1 calc R
C23 C 0.0345(4) 0.5189(3) 0.70595(16) 0.0462(9) Uani 1 1 d .
H23 H -0.0602 0.5249 0.7086 0.055 Uiso 1 1 calc R
C24 C 0.0936(4) 0.5019(3) 0.65986(14) 0.0456(8) Uani 1 1 d .
H24 H 0.0384 0.4955 0.6317 0.055 Uiso 1 1 calc R
C25 C 0.2341(4) 0.4943(3) 0.65548(12) 0.0372(8) Uani 1 1 d .
H25 H 0.2732 0.4825 0.6244 0.045 Uiso 1 1 calc R
C30 C 0.5648(3) 0.3951(2) 0.66617(11) 0.0276(7) Uani 1 1 d .
C31 C 0.4958(3) 0.3093(2) 0.67466(13) 0.0374(8) Uani 1 1 d .
H31 H 0.4094 0.3101 0.6894 0.045 Uiso 1 1 calc R
C32 C 0.5554(4) 0.2218(2) 0.66127(14) 0.0440(10) Uani 1 1 d .
H32 H 0.5089 0.1645 0.6672 0.053 Uiso 1 1 calc R
C33 C 0.6836(4) 0.2200(3) 0.63913(17) 0.0461(9) Uani 1 1 d .
H33 H 0.7237 0.1617 0.6304 0.055 Uiso 1 1 calc R
C34 C 0.7519(4) 0.3057(3) 0.63005(15) 0.0500(10) Uani 1 1 d .
H34 H 0.8377 0.3047 0.6149 0.060 Uiso 1 1 calc R
C35 C 0.6931(3) 0.3928(2) 0.64336(17) 0.0415(8) Uani 1 1 d .
H35 H 0.7396 0.4500 0.6370 0.050 Uiso 1 1 calc R
C40 C 0.6783(4) 0.6164(2) 0.57911(12) 0.0341(7) Uani 1 1 d .
C41 C 0.6037(4) 0.5559(3) 0.54806(13) 0.0467(9) Uani 1 1 d .
H41 H 0.5111 0.5454 0.5544 0.056 Uiso 1 1 calc R
C42 C 0.6657(5) 0.5107(4) 0.50756(15) 0.0604(12) Uani 1 1 d .
H42 H 0.6151 0.4695 0.4873 0.072 Uiso 1 1 calc R
C43 C 0.8007(5) 0.5271(4) 0.49771(16) 0.0624(12) Uani 1 1 d .
H43 H 0.8415 0.4982 0.4701 0.075 Uiso 1 1 calc R
C44 C 0.8778(5) 0.5863(3) 0.52827(19) 0.0655(13) Uani 1 1 d .
H44 H 0.9702 0.5964 0.5215 0.079 Uiso 1 1 calc R
C45 C 0.8164(4) 0.6311(3) 0.56967(17) 0.0486(9) Uani 1 1 d .
H45 H 0.8681 0.6703 0.5906 0.058 Uiso 1 1 calc R
C50 C 0.3809(3) 0.7321(2) 0.63967(13) 0.0312(7) Uani 1 1 d .
C51 C 0.3211(4) 0.7539(2) 0.59371(14) 0.0377(8) Uani 1 1 d .
H51 H 0.3717 0.7481 0.5644 0.045 Uiso 1 1 calc R
C52 C 0.1851(4) 0.7845(3) 0.59200(16) 0.0456(9) Uani 1 1 d .
H52 H 0.1451 0.7995 0.5615 0.055 Uiso 1 1 calc R
C53 C 0.1093(4) 0.7926(3) 0.63544(16) 0.0496(10) Uani 1 1 d .
H53 H 0.0186 0.8131 0.6341 0.059 Uiso 1 1 calc R
C54 C 0.1694(4) 0.7699(3) 0.68132(15) 0.0445(9) Uani 1 1 d .
H54 H 0.1185 0.7747 0.7106 0.053 Uiso 1 1 calc R
C55 C 0.3048(4) 0.7404(2) 0.68309(14) 0.0367(8) Uani 1 1 d .
H55 H 0.3450 0.7259 0.7137 0.044 Uiso 1 1 calc R
Cl1 Cl 0.5823(3) 0.14296(16) 0.45997(7) 0.0968(6) Uani 0.75 1 d P
Cl2 Cl 0.4221(3) 0.2608(2) 0.52689(13) 0.1389(10) Uani 0.75 1 d P
C4 C 0.5664(8) 0.1887(6) 0.5187(3) 0.083(2) Uani 0.75 1 d P
H4A H 0.6475 0.2263 0.5263 0.100 Uiso 0.75 1 calc PR
H4B H 0.5625 0.1358 0.5423 0.100 Uiso 0.75 1 calc PR

loop_
_atom_site_aniso_label
_atom_site_aniso_U_11
_atom_site_aniso_U_22
_atom_site_aniso_U_33
_atom_site_aniso_U_23
_atom_site_aniso_U_13
_atom_site_aniso_U_12
Sn1 0.02932(10) 0.02761(10) 0.03020(9) 0.00088(9) 0.00144(10) 0.00335(9)
S1 0.0413(5) 0.0323(4) 0.0340(4) 0.0049(3) 0.0043(4) -0.0007(4)
P1 0.0253(4) 0.0240(4) 0.0324(4) -0.0001(3) -0.0017(3) -0.0010(3)
F1 0.107(3) 0.279(6) 0.0482(16) -0.066(3) -0.0297(18) 0.100(3)
F2 0.0508(16) 0.111(2) 0.0760(16) 0.0341(15) 0.0222(14) 0.0380(16)
F3 0.135(3) 0.152(4) 0.137(3) 0.112(3) 0.087(3) 0.071(3)
O1 0.0689(18) 0.0337(13) 0.0673(17) 0.0096(14) 0.0140(14) -0.0102(15)
O2 0.0493(16) 0.0798(19) 0.0603(16) 0.0128(14) 0.0165(16) 0.0241(17)
O3 0.096(3) 0.0508(18) 0.087(2) -0.0143(16) -0.030(2) -0.0121(17)
C1 0.0425(16) 0.0534(18) 0.0404(16) -0.0098(17) -0.0070(18) -0.005(2)
C2 0.048(2) 0.053(2) 0.0374(18) -0.0021(16) -0.0091(16) 0.0036(18)
C3 0.052(3) 0.104(4) 0.044(2) 0.029(2) 0.014(2) 0.041(3)
C10 0.0275(15) 0.0279(17) 0.0299(14) -0.0008(13) 0.0034(12) 0.0034(13)
C11 0.0344(19) 0.0303(18) 0.0364(18) -0.0004(13) 0.0094(15) -0.0036(14)
C12 0.0334(18) 0.0331(18) 0.0437(19) -0.0091(14) 0.0035(15) -0.0090(14)
C13 0.0273(16) 0.039(2) 0.0364(17) -0.0096(14) 0.0028(14) -0.0012(13)
C14 0.0281(17) 0.0331(17) 0.0302(16) -0.0027(13) 0.0001(14) 0.0018(14)
C15 0.0336(18) 0.0350(18) 0.0328(16) -0.0019(13) 0.0000(15) 0.0057(14)
C16 0.0360(19) 0.0381(19) 0.0335(17) 0.0075(14) 0.0037(15) 0.0061(15)
C17 0.0316(16) 0.0279(15) 0.0380(16) 0.0005(12) -0.0007(17) -0.0001(16)
C18 0.0259(15) 0.0286(15) 0.0335(15) -0.0012(12) -0.0035(16) 0.0032(16)
C19 0.0228(16) 0.0266(16) 0.0312(16) -0.0038(12) 0.0012(13) 0.0040(12)
C20 0.0268(16) 0.0215(15) 0.0414(17) 0.0044(13) -0.0003(14) -0.0023(13)
C21 0.0331(19) 0.0276(17) 0.0421(19) -0.0027(14) -0.0016(16) -0.0006(15)
C22 0.038(2) 0.0395(19) 0.051(2) -0.0058(16) 0.0116(17) 0.0013(16)
C23 0.0246(17) 0.045(2) 0.069(3) -0.0002(18) -0.0001(17) 0.0058(15)
C24 0.0307(18) 0.052(2) 0.054(2) 0.0013(16) -0.0086(18) 0.0004(18)
C25 0.0323(17) 0.0430(19) 0.0363(18) 0.0008(14) -0.0017(14) 0.0005(15)
C30 0.0245(17) 0.0274(15) 0.0310(14) 0.0002(12) -0.0034(13) 0.0002(13)
C31 0.0324(18) 0.0303(18) 0.0495(19) -0.0013(15) 0.0121(15) -0.0050(14)
C32 0.048(2) 0.0222(16) 0.062(2) -0.0021(15) 0.0103(18) -0.0063(15)
C33 0.045(2) 0.0308(17) 0.062(2) -0.0030(18) 0.010(2) 0.0068(15)
C34 0.0350(18) 0.038(2) 0.077(3) 0.0042(17) 0.0177(19) 0.0052(16)
C35 0.0326(17) 0.0263(16) 0.066(2) 0.0094(18) 0.007(2) -0.0009(13)
C40 0.0384(19) 0.0317(17) 0.0323(17) 0.0041(13) 0.0026(15) 0.0067(14)
C41 0.039(2) 0.065(2) 0.0355(17) -0.0056(16) -0.0002(17) 0.0114(19)
C42 0.059(3) 0.084(3) 0.039(2) -0.019(2) -0.005(2) 0.010(2)
C43 0.069(3) 0.076(3) 0.043(2) -0.009(2) 0.015(2) 0.019(3)
C44 0.050(3) 0.062(3) 0.085(3) 0.003(2) 0.033(2) 0.004(2)
C45 0.038(2) 0.042(2) 0.066(3) -0.0054(19) 0.012(2) -0.0007(17)
C50 0.0317(17) 0.0247(15) 0.0372(16) -0.0008(13) 0.0019(15) 0.0022(11)
C51 0.038(2) 0.0349(19) 0.0399(18) 0.0004(14) 0.0007(16) 0.0061(15)
C52 0.038(2) 0.048(2) 0.050(2) 0.0019(17) -0.0115(18) 0.0057(17)
C53 0.0283(19) 0.045(2) 0.075(3) -0.0033(18) -0.0030(19) 0.0037(14)
C54 0.037(2) 0.043(2) 0.054(2) 0.0004(17) 0.0130(18) 0.0004(17)
C55 0.0372(19) 0.0309(18) 0.0421(19) 0.0043(14) 0.0049(16) 0.0013(15)
Cl1 0.1060(15) 0.1147(15) 0.0696(10) 0.0319(10) -0.0212(12) -0.0161(14)
Cl2 0.117(2) 0.1132(19) 0.187(3) 0.0006(17) -0.050(2) 0.0296(18)
C4 0.073(5) 0.086(5) 0.090(5) 0.012(4) -0.016(4) -0.009(4)

loop_
_atom_type_symbol
_atom_type_description
_atom_type_scat_dispersion_real
_atom_type_scat_dispersion_imag
_atom_type_scat_source
C C 0.0033 0.0016 'International Tables Vol C Tables 4.2.6.8 and 6.1.1.4'
H H 0.0000 0.0000 'International Tables Vol C Tables 4.2.6.8 and 6.1.1.4'
Cl Cl 0.1484 0.1585 'International Tables Vol C Tables 4.2.6.8 and 6.1.1.4'
F F 0.0171 0.0103 'International Tables Vol C Tables 4.2.6.8 and 6.1.1.4'
O O 0.0106 0.0060 'International Tables Vol C Tables 4.2.6.8 and 6.1.1.4'
P P 0.1023 0.0942 'International Tables Vol C Tables 4.2.6.8 and 6.1.1.4'
S S 0.1246 0.1234 'International Tables Vol C Tables 4.2.6.8 and 6.1.1.4'
Sn Sn -0.6537 1.4246 'International Tables Vol C Tables 4.2.6.8 and 6.1.1.4'

loop_
_geom_angle_atom_site_label_1
_geom_angle_atom_site_label_2
_geom_angle_atom_site_label_3
_geom_angle
O1 Sn1 P1 170.87(7)
C10 Sn1 P1 81.17(9)
C10 Sn1 O1 89.71(11)
C40 Sn1 P1 98.09(9)
C40 Sn1 O1 86.83(11)
C40 Sn1 C10 120.04(12)
C40 Sn1 C50 120.55(13)
C50 Sn1 P1 92.68(8)
C50 Sn1 O1 91.39(11)
C50 Sn1 C10 119.37(12)
O1 S1 C3 102.4(2)
O2 S1 O1 115.51(19)
O2 S1 C3 103.78(17)
O3 S1 O1 112.50(19)
O3 S1 O2 116.4(2)
O3 S1 C3 103.9(3)
C18 P1 Sn1 95.53(10)
C18 P1 C20 110.28(17)
C18 P1 C30 104.61(14)
C20 P1 Sn1 114.11(10)
C20 P1 C30 109.06(15)
C30 P1 Sn1 121.53(11)
S1 O1 Sn1 165.64(19)
C13 C1 C2 105.3(3)
C15 C2 C1 105.0(3)
F1 C3 S1 110.9(4)
F1 C3 F2 105.6(4)
F1 C3 F3 109.2(4)
F2 C3 S1 112.8(3)
F3 C3 S1 109.5(4)
F3 C3 F2 108.7(4)
C11 C10 Sn1 123.1(2)
C11 C10 C19 119.4(3)
C19 C10 Sn1 117.4(2)
C10 C11 C12 122.7(3)
C13 C12 C11 119.2(3)
C12 C13 C1 132.9(3)
C12 C13 C14 118.8(3)
C14 C13 C1 108.3(3)
C13 C14 C15 112.7(3)
C13 C14 C19 123.5(3)
C15 C14 C19 123.8(3)
C14 C15 C2 108.6(3)
C16 C15 C2 131.9(3)
C16 C15 C14 119.5(3)
C15 C16 C17 118.4(3)
C18 C17 C16 122.8(3)
C17 C18 P1 122.5(2)
C17 C18 C19 120.2(3)
C19 C18 P1 117.1(2)
C10 C19 C18 128.4(3)
C14 C19 C10 116.4(3)
C14 C19 C18 115.2(3)
C21 C20 P1 122.8(3)
C21 C20 C25 119.1(3)
C25 C20 P1 117.5(3)
C20 C21 C22 120.1(3)
C23 C22 C21 120.0(3)
C22 C23 C24 120.2(3)
C25 C24 C23 120.2(3)
C24 C25 C20 120.4(3)
C31 C30 P1 123.5(2)
C31 C30 C35 119.2(3)
C35 C30 P1 117.2(2)
C30 C31 C32 120.3(3)
C33 C32 C31 120.1(3)
C32 C33 C34 119.6(3)
C33 C34 C35 120.5(3)
C34 C35 C30 120.2(3)
C41 C40 Sn1 120.0(3)
C45 C40 Sn1 120.5(3)
C45 C40 C41 119.3(3)
C40 C41 C42 120.8(4)
C43 C42 C41 119.7(4)
C42 C43 C44 120.7(4)
C43 C44 C45 119.9(4)
C40 C45 C44 119.5(4)
C51 C50 Sn1 120.5(2)
C55 C50 Sn1 119.4(2)
C55 C50 C51 120.0(3)
C52 C51 C50 119.5(3)
C53 C52 C51 120.4(4)
C52 C53 C54 119.8(3)
C55 C54 C53 119.8(4)
C54 C55 C50 120.5(4)
Cl1 C4 Cl2 113.9(4)

loop_
_geom_bond_atom_site_label_1
_geom_bond_atom_site_label_2
_geom_bond_distance
Sn1 P1 2.7032(9)
Sn1 O1 2.391(3)
Sn1 C10 2.145(3)
Sn1 C40 2.123(3)
Sn1 C50 2.128(3)
S1 O1 1.444(3)
S1 O2 1.422(3)
S1 O3 1.422(3)
S1 C3 1.809(4)
P1 C18 1.807(3)
P1 C20 1.819(3)
P1 C30 1.823(3)
F1 C3 1.314(7)
F2 C3 1.329(5)
F3 C3 1.327(6)
C1 C2 1.554(6)
C1 C13 1.514(5)
C2 C15 1.513(5)
C10 C11 1.381(5)
C10 C19 1.425(4)
C11 C12 1.422(5)
C12 C13 1.364(5)
C13 C14 1.408(5)
C14 C15 1.411(5)
C14 C19 1.420(4)
C15 C16 1.377(5)
C16 C17 1.405(5)
C17 C18 1.397(4)
C18 C19 1.434(5)
C20 C21 1.390(5)
C20 C25 1.396(5)
C21 C22 1.393(5)
C22 C23 1.378(5)
C23 C24 1.382(5)
C24 C25 1.379(5)
C30 C31 1.387(4)
C30 C35 1.393(5)
C31 C32 1.394(5)
C32 C33 1.384(5)
C33 C34 1.385(5)
C34 C35 1.386(5)
C40 C41 1.388(5)
C40 C45 1.385(5)
C41 C42 1.391(5)
C42 C43 1.362(7)
C43 C44 1.382(7)
C44 C45 1.405(6)
C50 C51 1.395(5)
C50 C55 1.384(5)
C51 C52 1.393(5)
C52 C53 1.382(6)
C53 C54 1.397(5)
C54 C55 1.383(5)
Cl1 C4 1.702(8)
Cl2 C4 1.741(8)
